data_4100894
loop_
_publ_author_name
'Farha, Omar K.'
'Julius, Richard L.'
'Lee, Mark W.'
'Huertas, Ramon E.'
'Knobler, Carolyn B.'
'Hawthorne, M. Frederick'

_publ_section_title
;
 Dodecaalkoxy dodecaboranes: Synthesis of Stable
 Derivatives of hypercloso-B12H12
;
_journal_name_full 'Journal of the American Chemical Society'
_journal_year 2005
_chemical_formula_sum 'C84 H72 B12 F12 O12'
_chemical_formula_weight 1631.14
_space_group_IT_number 148
_symmetry_cell_setting hexagonal
_symmetry_space_group_name_Hall '-R 3'
_symmetry_space_group_name_H-M 'R -3 :H'
_cell_angle_alpha 90.00
_cell_angle_beta 90.00
_cell_angle_gamma 120.00
_cell_formula_units_Z 3
_cell_length_a 27.473(3)
_cell_length_b 27.473(3)
_cell_length_c 9.143(2)
_cell_measurement_temperature 298(2)
_cell_volume 5976.2(18)
_diffrn_ambient_temperature 298(2)
_exptl_crystal_density_diffrn 1.360
_cod_original_sg_symbol_H-M 'R -3'
_cod_database_code 4100894

loop_
_symmetry_equiv_pos_as_xyz
'x, y, z'
'-y, x-y, z'
'-x+y, -x, z'
'x+2/3, y+1/3, z+1/3'
'-y+2/3, x-y+1/3, z+1/3'
'-x+y+2/3, -x+1/3, z+1/3'
'x+1/3, y+2/3, z+2/3'
'-y+1/3, x-y+2/3, z+2/3'
'-x+y+1/3, -x+2/3, z+2/3'
'-x, -y, -z'
'y, -x+y, -z'
'x-y, x, -z'
'-x+2/3, -y+1/3, -z+1/3'
'y+2/3, -x+y+1/3, -z+1/3'
'x-y+2/3, x+1/3, -z+1/3'
'-x+1/3, -y+2/3, -z+2/3'
'y+1/3, -x+y+2/3, -z+2/3'
'x-y+1/3, x+2/3, -z+2/3'

loop_
_atom_site_label
_atom_site_type_symbol
_atom_site_fract_x
_atom_site_fract_y
_atom_site_fract_z
_atom_site_U_iso_or_equiv
_atom_site_adp_type
_atom_site_occupancy
_atom_site_symmetry_multiplicity
_atom_site_calc_flag
_atom_site_refinement_flags
_atom_site_disorder_assembly
_atom_site_disorder_group
B1 B 0.36800(13) 0.71078(13) 1.0174(4) 0.0451(8) Uani 1 1 d . . .
O1 O 0.39534(8) 0.74033(8) 0.8966(2) 0.0541(6) Uani 1 1 d . . .
C1 C 0.37890(12) 0.77450(12) 0.8163(3) 0.0569(8) Uani 1 1 d . . .
H1A H 0.3448 0.7709 0.8582 0.068 Uiso 1 1 calc R . .
H1B H 0.3711 0.7617 0.7156 0.068 Uiso 1 1 calc R . .
C1P C 0.42429(13) 0.83454(12) 0.8204(3) 0.0534(8) Uani 1 1 d . . .
C2P C 0.47855(15) 0.84969(15) 0.7875(4) 0.0729(10) Uani 1 1 d . . .
H2P H 0.4872 0.8220 0.7632 0.087 Uiso 1 1 calc R . .
C3P C 0.52035(17) 0.90453(19) 0.7896(4) 0.0971(13) Uani 1 1 d . . .
H3P H 0.5573 0.9146 0.7684 0.117 Uiso 1 1 calc R . .
C4P C 0.5060(2) 0.94415(17) 0.8240(5) 0.1006(13) Uani 1 1 d . . .
C5P C 0.4534(2) 0.93159(18) 0.8564(4) 0.0967(13) Uani 1 1 d . . .
H5P H 0.4450 0.9595 0.8798 0.116 Uiso 1 1 calc R . .
C6P C 0.41246(16) 0.87605(16) 0.8538(4) 0.0761(10) Uani 1 1 d . . .
H6P H 0.3756 0.8663 0.8754 0.091 Uiso 1 1 calc R . .
F1 F 0.54792(13) 0.99873(10) 0.8258(3) 0.1592(12) Uani 1 1 d . . .
B2 B 0.40121(13) 0.68160(13) 1.1242(3) 0.0457(8) Uani 1 1 d . . .
O2 O 0.45462(7) 0.68947(7) 1.1011(2) 0.0540(6) Uani 1 1 d . . .
C2 C 0.50235(11) 0.74242(12) 1.0783(4) 0.0656(9) Uani 1 1 d . . .
H2A H 0.5096 0.7657 1.1644 0.079 Uiso 1 1 calc R . .
H2B H 0.4961 0.7610 0.9962 0.079 Uiso 1 1 calc R . .
C7P C 0.55119(12) 0.73515(13) 1.0484(3) 0.0573(8) Uani 1 1 d . . .
C8P C 0.58511(15) 0.75882(18) 0.9311(4) 0.0952(13) Uani 1 1 d . . .
H8P H 0.5783 0.7811 0.8674 0.114 Uiso 1 1 calc R . .
C9P C 0.63017(19) 0.7500(3) 0.9051(5) 0.1249(18) Uani 1 1 d . . .
H9P H 0.6535 0.7659 0.8244 0.150 Uiso 1 1 calc R . .
C10P C 0.63887(19) 0.7179(3) 1.0002(7) 0.1159(18) Uani 1 1 d . . .
C11P C 0.60712(19) 0.6947(2) 1.1191(7) 0.1174(16) Uani 1 1 d . . .
H11P H 0.6148 0.6735 1.1845 0.141 Uiso 1 1 calc R . .
C12P C 0.56304(14) 0.70348(15) 1.1398(4) 0.0852(11) Uani 1 1 d . . .
H12P H 0.5399 0.6870 1.2204 0.102 Uiso 1 1 calc R . .
F2 F 0.68318(11) 0.71003(15) 0.9744(5) 0.2049(17) Uani 1 1 d . . .

loop_
_atom_site_aniso_label
_atom_site_aniso_U_11
_atom_site_aniso_U_22
_atom_site_aniso_U_33
_atom_site_aniso_U_23
_atom_site_aniso_U_13
_atom_site_aniso_U_12
B1 0.0373(18) 0.0386(18) 0.056(2) 0.0004(16) 0.0009(16) 0.0168(15)
O1 0.0528(12) 0.0533(12) 0.0578(12) 0.0121(10) 0.0074(10) 0.0278(10)
C1 0.0592(19) 0.061(2) 0.0533(18) 0.0092(15) -0.0011(15) 0.0322(17)
C1P 0.060(2) 0.052(2) 0.0459(17) 0.0066(14) 0.0034(15) 0.0268(17)
C2P 0.062(2) 0.065(2) 0.086(2) 0.0051(19) 0.0106(19) 0.028(2)
C3P 0.068(3) 0.082(3) 0.117(3) 0.013(3) 0.015(2) 0.020(3)
C4P 0.107(4) 0.053(3) 0.104(3) 0.007(2) 0.000(3) 0.011(3)
C5P 0.120(4) 0.063(3) 0.112(3) -0.001(2) 0.003(3) 0.049(3)
C6P 0.083(3) 0.068(3) 0.083(2) 0.0003(19) 0.003(2) 0.042(2)
F1 0.149(2) 0.0615(16) 0.198(3) 0.0027(16) -0.012(2) 0.0015(16)
B2 0.0381(19) 0.0402(19) 0.056(2) 0.0008(15) 0.0039(15) 0.0175(16)
O2 0.0378(12) 0.0446(12) 0.0771(13) 0.0026(10) 0.0053(9) 0.0188(10)
C2 0.0425(19) 0.052(2) 0.097(2) 0.0054(17) 0.0083(17) 0.0189(16)
C7P 0.0386(18) 0.0560(19) 0.068(2) -0.0065(17) 0.0018(16) 0.0164(16)
C8P 0.060(2) 0.122(3) 0.087(3) 0.019(2) 0.016(2) 0.033(2)
C9P 0.070(3) 0.183(5) 0.103(4) 0.000(3) 0.030(3) 0.049(3)
C10P 0.060(3) 0.140(5) 0.155(5) -0.038(4) 0.005(3) 0.055(3)
C11P 0.073(3) 0.114(4) 0.180(5) 0.008(3) -0.007(3) 0.059(3)
C12P 0.057(2) 0.098(3) 0.102(3) 0.018(2) 0.010(2) 0.041(2)
F2 0.0852(19) 0.234(4) 0.322(5) -0.064(3) 0.018(2) 0.100(2)

loop_
_geom_bond_atom_site_label_1
_geom_bond_atom_site_label_2
_geom_bond_distance
_geom_bond_site_symmetry_2
_geom_bond_publ_flag
B1 O1 1.354(4) . ?
B1 B2 1.778(5) . ?
B1 B2 1.789(4) 2_665 ?
B1 B2 1.850(5) 15_557 ?
B1 B1 1.914(5) 3_565 ?
B1 B1 1.914(5) 2_665 ?
O1 C1 1.431(3) . ?
C1 C1P 1.490(4) . ?
C1P C2P 1.365(4) . ?
C1P C6P 1.368(4) . ?
C2P C3P 1.363(5) . ?
C3P C4P 1.367(6) . ?
C4P C5P 1.341(6) . ?
C4P F1 1.359(4) . ?
C5P C6P 1.370(5) . ?
B2 O2 1.388(3) . ?
B2 B1 1.789(4) 3_565 ?
B2 B1 1.850(5) 14_457 ?
B2 B2 1.866(4) 14_457 ?
B2 B2 1.867(4) 15_557 ?
O2 C2 1.404(3) . ?
C2 C7P 1.478(4) . ?
C7P C8P 1.354(4) . ?
C7P C12P 1.358(4) . ?
C8P C9P 1.395(6) . ?
C9P C10P 1.343(7) . ?
C10P C11P 1.339(6) . ?
C10P F2 1.359(5) . ?
C11P C12P 1.361(5) . ?
